data_2213702
loop_
_publ_author_name
'Kruszynski, Rafal'
'Wyrzykowski, Dariusz'
'Chmurzy\'nski, Lech'

_publ_section_title
;
 Bis(8-methylquinolinium) tetrabromidoferrate(III) bromide
;
_journal_coeditor_code BT2370
_journal_issue 6
_journal_name_full 'Acta Crystallographica Section E'
_journal_page_first m1727
_journal_page_last m1728
_journal_paper_doi 10.1107/S160053680702418X
_journal_volume 63
_journal_year 2007
_chemical_formula_iupac '(C10 H10 N)2 [Fe Br4] Br'
_chemical_formula_moiety '2(C10 H10 N +), Br4 Fe -, Br -'
_chemical_formula_sum 'C20 H20 Br5 Fe N2'
_chemical_formula_weight 743.78
_chemical_name_systematic
;
Bis(8-methylquinolinium) tetrabromidoferrate(III) bromide
;
_space_group_IT_number 2
_symmetry_cell_setting triclinic
_symmetry_space_group_name_Hall '-P 1'
_symmetry_space_group_name_H-M 'P -1'
_atom_sites_solution_hydrogens geom
_atom_sites_solution_primary direct
_atom_sites_solution_secondary difmap
_audit_creation_method 'manual editing of SHELXL-97 (Sheldrick, 1997) CIF file'
_cell_angle_alpha 84.781(4)
_cell_angle_beta 79.645(5)
_cell_angle_gamma 85.556(4)
_cell_formula_units_Z 2
_cell_length_a 7.9533(5)
_cell_length_b 10.3853(4)
_cell_length_c 15.2432(8)
_cell_measurement_reflns_used 7884
_cell_measurement_temperature 291.2(3)
_cell_measurement_theta_max 20
_cell_measurement_theta_min 5
_cell_volume 1231.00(11)
_computing_cell_refinement 'CrysAlis RED v. 1.163 (UNIL IC & KUMA 2000)'
_computing_data_collection 'CrysAlis CCD v. 1.163 (UNIL IC & KUMA 2000)'
_computing_data_reduction 'CrysAlis RED v. 1.163'
_computing_molecular_graphics
;
XP in SHELXTL/PC (Sheldrick, 1990b)
ORTEP-3 W v. 1.062 (Farrugia 1997)
;
_computing_publication_material
;
SHELXL-97 (Sheldrick, 1997) and
PLATON (Spek, 1990)
;
_computing_structure_refinement 'SHELXL-97 (Sheldrick, 1997)'
_computing_structure_solution 'SHELXS-97 (Sheldrick, 1990a)'
_diffrn_ambient_temperature 291.2(3)
_diffrn_detector_area_resol_mean 1048576
_diffrn_measured_fraction_theta_full 1.000
_diffrn_measured_fraction_theta_max 1.000
_diffrn_measurement_device_type 'Kuma KM4-CCD'
_diffrn_measurement_method \w
_diffrn_radiation_monochromator graphite
_diffrn_radiation_source 'fine-focus sealed tube'
_diffrn_radiation_type MoK\a
_diffrn_radiation_wavelength 0.71073
_diffrn_reflns_av_R_equivalents 0.0197
_diffrn_reflns_av_sigmaI/netI 0.0282
_diffrn_reflns_limit_h_max 9
_diffrn_reflns_limit_h_min -8
_diffrn_reflns_limit_k_max 12
_diffrn_reflns_limit_k_min -12
_diffrn_reflns_limit_l_max 18
_diffrn_reflns_limit_l_min -16
_diffrn_reflns_number 12314
_diffrn_reflns_theta_full 25.00
_diffrn_reflns_theta_max 25.05
_diffrn_reflns_theta_min 1.97
_diffrn_standards_decay_% 7.11
_diffrn_standards_interval_time 20.00
_diffrn_standards_number 45
_exptl_absorpt_coefficient_mu 8.736
_exptl_absorpt_correction_T_max 0.780
_exptl_absorpt_correction_T_min 0.321
_exptl_absorpt_correction_type numerical
_exptl_absorpt_process_details
;
X-RED. STOE & Cie (1999)
;
_exptl_crystal_colour orange
_exptl_crystal_density_diffrn 2.007
_exptl_crystal_density_meas 2.01
_exptl_crystal_density_method 'Berman density torsion balance'
_exptl_crystal_description plate
_exptl_crystal_F_000 710
_exptl_crystal_size_max 0.381
_exptl_crystal_size_mid 0.110
_exptl_crystal_size_min 0.029
_refine_diff_density_max 0.425
_refine_diff_density_min -0.571
_refine_ls_extinction_method none
_refine_ls_goodness_of_fit_ref 0.983
_refine_ls_hydrogen_treatment constr
_refine_ls_matrix_type full
_refine_ls_number_parameters 255
_refine_ls_number_reflns 4345
_refine_ls_number_restraints 0
_refine_ls_restrained_S_all 0.983
_refine_ls_R_factor_all 0.0413
_refine_ls_R_factor_gt 0.0234
_refine_ls_shift/su_max 0.001
_refine_ls_shift/su_mean 0.000
_refine_ls_structure_factor_coef Fsqd
_refine_ls_weighting_details 'w=1/[\s^2^(Fo^2^)+(0.0304P)^2^] where P=(Fo^2^+2Fc^2^)/3'
_refine_ls_weighting_scheme calc
_refine_ls_wR_factor_gt 0.0522
_refine_ls_wR_factor_ref 0.0574
_reflns_number_gt 3120
_reflns_number_total 4345
_reflns_threshold_expression I>2\s(I)
_cod_data_source_file bt2370.cif
_cod_data_source_block I
_cod_database_code 2213702
_cod_database_fobs_code 2213702

loop_
_symmetry_equiv_pos_as_xyz
'x, y, z'
'-x, -y, -z'

loop_
_atom_site_type_symbol
_atom_site_label
_atom_site_fract_x
_atom_site_fract_y
_atom_site_fract_z
_atom_site_U_iso_or_equiv
_atom_site_adp_type
_atom_site_calc_flag
_atom_site_refinement_flags
_atom_site_occupancy
Fe Fe1 0.84814(6) 0.24354(4) 0.12389(3) 0.04493(13) Uani d . 1
Br Br1 0.82953(4) 0.02568(3) 0.10380(2) 0.05566(11) Uani d . 1
Br Br2 1.10108(4) 0.31300(3) 0.03423(2) 0.05990(11) Uani d . 1
Br Br4 0.61015(5) 0.36204(4) 0.08073(3) 0.06862(13) Uani d . 1
Br Br5 0.86151(6) 0.26018(5) 0.27339(3) 0.08107(14) Uani d . 1
N N1 0.4142(3) 1.0191(2) 0.24958(17) 0.0491(7) Uani d . 1
H H1N 0.4300 1.0708 0.2958 0.059 Uiso d R 1
C C1 0.3428(4) 1.0733(3) 0.1817(2) 0.0580(9) Uani d . 1
H H1 0.2962 1.1582 0.1832 0.070 Uiso calc R 1
C C2 0.3373(4) 1.0048(4) 0.1094(2) 0.0654(10) Uani d . 1
H H2 0.2877 1.0430 0.0617 0.078 Uiso calc R 1
C C3 0.4047(4) 0.8812(4) 0.1083(2) 0.0610(10) Uani d . 1
H H3 0.4010 0.8348 0.0594 0.073 Uiso calc R 1
C C4 0.4800(4) 0.8217(3) 0.1789(2) 0.0498(8) Uani d . 1
C C5 0.4844(4) 0.8946(3) 0.2527(2) 0.0461(8) Uani d . 1
C C6 0.5485(4) 0.6941(4) 0.1818(3) 0.0634(10) Uani d . 1
H H6 0.5488 0.6445 0.1340 0.076 Uiso calc R 1
C C7 0.6143(5) 0.6420(4) 0.2538(3) 0.0780(13) Uani d . 1
H H7 0.6563 0.5559 0.2557 0.094 Uiso calc R 1
C C8 0.6205(4) 0.7161(4) 0.3261(3) 0.0680(11) Uani d . 1
H H8 0.6685 0.6782 0.3743 0.082 Uiso calc R 1
C C9 0.5574(4) 0.8425(3) 0.3269(2) 0.0543(9) Uani d . 1
C C10 0.5637(5) 0.9234(4) 0.4024(2) 0.0799(12) Uani d . 1
H H10A 0.6154 0.8724 0.4474 0.120 Uiso calc R 1
H H10B 0.4495 0.9531 0.4277 0.120 Uiso calc R 1
H H10C 0.6301 0.9966 0.3804 0.120 Uiso calc R 1
N N11 0.1901(3) 0.5284(2) 0.31091(18) 0.0494(7) Uani d . 1
H H11N 0.2398 0.4574 0.3473 0.059 Uiso d R 1
C C11 0.1751(4) 0.5010(3) 0.2300(2) 0.0581(9) Uani d . 1
H H11 0.2104 0.4188 0.2116 0.070 Uiso calc R 1
C C12 0.1075(5) 0.5929(3) 0.1723(3) 0.0648(10) Uani d . 1
H H12 0.0967 0.5732 0.1153 0.078 Uiso calc R 1
C C13 0.0573(4) 0.7127(3) 0.2003(2) 0.0603(9) Uani d . 1
H H13 0.0107 0.7750 0.1622 0.072 Uiso calc R 1
C C14 0.0747(4) 0.7440(3) 0.2859(2) 0.0502(8) Uani d . 1
C C15 0.1451(4) 0.6474(3) 0.3433(2) 0.0456(8) Uani d . 1
C C16 0.0312(5) 0.8670(4) 0.3157(3) 0.0669(10) Uani d . 1
H H16 -0.0146 0.9320 0.2792 0.080 Uiso calc R 1
C C17 0.0557(5) 0.8919(4) 0.3977(3) 0.0823(12) Uani d . 1
H H17 0.0274 0.9744 0.4172 0.099 Uiso calc R 1
C C18 0.1232(5) 0.7949(4) 0.4539(3) 0.0826(13) Uani d . 1
H H18 0.1367 0.8146 0.5105 0.099 Uiso calc R 1
C C19 0.1701(4) 0.6718(3) 0.4288(2) 0.0624(10) Uani d . 1
C C20 0.2449(5) 0.5689(4) 0.4901(2) 0.0845(13) Uani d . 1
H H20A 0.2644 0.6069 0.5422 0.127 Uiso calc R 1
H H20B 0.3514 0.5326 0.4591 0.127 Uiso calc R 1
H H20C 0.1663 0.5018 0.5078 0.127 Uiso calc R 1
Br Br99 0.31991(6) 0.24911(4) 0.38250(3) 0.08361(16) Uani d . 1

loop_
_atom_site_aniso_label
_atom_site_aniso_U_11
_atom_site_aniso_U_22
_atom_site_aniso_U_33
_atom_site_aniso_U_12
_atom_site_aniso_U_13
_atom_site_aniso_U_23
Fe1 0.0569(3) 0.0382(3) 0.0423(3) 0.0022(2) -0.0162(2) -0.0065(2)
Br1 0.0671(2) 0.03822(19) 0.0643(2) -0.00061(16) -0.01844(18) -0.00616(16)
Br2 0.0676(2) 0.0539(2) 0.0579(2) -0.00829(17) -0.01148(18) 0.00184(17)
Br4 0.0731(3) 0.0532(2) 0.0841(3) 0.01958(18) -0.0308(2) -0.0154(2)
Br5 0.1119(3) 0.0926(3) 0.0433(2) -0.0105(3) -0.0195(2) -0.0148(2)
N1 0.0650(17) 0.0445(16) 0.0415(16) 0.0087(13) -0.0197(14) -0.0121(13)
C1 0.068(2) 0.049(2) 0.058(2) 0.0062(17) -0.0183(19) -0.0016(18)
C2 0.075(3) 0.076(3) 0.050(2) -0.005(2) -0.0211(19) -0.009(2)
C3 0.068(2) 0.076(3) 0.044(2) -0.012(2) -0.0102(18) -0.0240(19)
C4 0.049(2) 0.050(2) 0.050(2) -0.0086(16) -0.0003(16) -0.0152(17)
C5 0.052(2) 0.0398(19) 0.046(2) 0.0022(15) -0.0082(16) -0.0071(15)
C6 0.059(2) 0.048(2) 0.081(3) -0.0017(18) 0.002(2) -0.022(2)
C7 0.070(3) 0.036(2) 0.120(4) 0.0106(18) 0.004(3) -0.014(2)
C8 0.066(2) 0.056(2) 0.076(3) 0.0125(19) -0.009(2) 0.005(2)
C9 0.060(2) 0.048(2) 0.053(2) 0.0083(17) -0.0103(18) -0.0062(17)
C10 0.103(3) 0.088(3) 0.055(3) 0.018(2) -0.038(2) -0.009(2)
N11 0.0596(17) 0.0384(15) 0.0500(18) 0.0000(13) -0.0139(14) 0.0033(13)
C11 0.081(3) 0.042(2) 0.058(2) -0.0044(17) -0.026(2) -0.0095(17)
C12 0.095(3) 0.052(2) 0.056(2) -0.009(2) -0.036(2) 0.0004(18)
C13 0.071(2) 0.048(2) 0.065(3) 0.0004(18) -0.029(2) 0.0077(18)
C14 0.052(2) 0.045(2) 0.053(2) 0.0009(16) -0.0101(17) -0.0005(16)
C15 0.0498(19) 0.0401(19) 0.045(2) 0.0051(15) -0.0052(15) -0.0038(15)
C16 0.079(3) 0.053(2) 0.062(3) 0.0169(19) -0.004(2) -0.0021(19)
C17 0.110(3) 0.058(3) 0.072(3) 0.022(2) 0.000(2) -0.020(2)
C18 0.120(3) 0.074(3) 0.049(2) 0.023(3) -0.007(2) -0.021(2)
C19 0.078(3) 0.056(2) 0.049(2) 0.0091(19) -0.0057(19) -0.0054(18)
C20 0.128(4) 0.077(3) 0.052(2) 0.016(3) -0.032(2) -0.006(2)
Br99 0.1428(4) 0.0520(2) 0.0567(3) 0.0362(2) -0.0337(3) -0.01146(19)

loop_
_atom_type_symbol
_atom_type_description
_atom_type_scat_dispersion_real
_atom_type_scat_dispersion_imag
_atom_type_scat_source
C C 0.0033 0.0016 'International Tables Vol C Tables 4.2.6.8 and 6.1.1.4'
H H 0.0000 0.0000 'International Tables Vol C Tables 4.2.6.8 and 6.1.1.4'
N N 0.0061 0.0033 'International Tables Vol C Tables 4.2.6.8 and 6.1.1.4'
Fe Fe 0.3463 0.8444 'International Tables Vol C Tables 4.2.6.8 and 6.1.1.4'
Br Br -0.2901 2.4595 'International Tables Vol C Tables 4.2.6.8 and 6.1.1.4'

loop_
_geom_angle_atom_site_label_1
_geom_angle_atom_site_label_2
_geom_angle_atom_site_label_3
_geom_angle
_geom_angle_publ_flag
Br5 Fe1 Br1 107.92(2) .
Br5 Fe1 Br4 112.12(2) .
Br1 Fe1 Br4 108.87(2) .
Br5 Fe1 Br2 109.50(2) .
Br1 Fe1 Br2 107.98(2) .
Br4 Fe1 Br2 110.33(2) .
C1 N1 C5 123.2(3) no
C1 N1 H1N 119.6 no
C5 N1 H1N 116.8 no
N1 C1 C2 120.5(3) no
N1 C1 H1 119.8 no
C2 C1 H1 119.8 no
C3 C2 C1 119.2(3) no
C3 C2 H2 120.4 no
C1 C2 H2 120.4 no
C2 C3 C4 121.5(3) no
C2 C3 H3 119.2 no
C4 C3 H3 119.2 no
C6 C4 C3 123.8(3) no
C6 C4 C5 118.0(3) no
C3 C4 C5 118.2(3) no
N1 C5 C9 120.5(3) no
N1 C5 C4 117.4(3) no
C9 C5 C4 122.1(3) no
C7 C6 C4 120.3(3) no
C7 C6 H6 119.8 no
C4 C6 H6 119.8 no
C6 C7 C8 121.1(3) no
C6 C7 H7 119.4 no
C8 C7 H7 119.4 no
C9 C8 C7 121.4(4) no
C9 C8 H8 119.3 no
C7 C8 H8 119.3 no
C8 C9 C5 116.9(3) no
C8 C9 C10 122.5(3) no
C5 C9 C10 120.6(3) no
C9 C10 H10A 109.5 no
C9 C10 H10B 109.5 no
H10A C10 H10B 109.5 no
C9 C10 H10C 109.5 no
H10A C10 H10C 109.5 no
H10B C10 H10C 109.5 no
C11 N11 C15 123.8(3) no
C11 N11 H11N 115.3 no
C15 N11 H11N 120.9 no
N11 C11 C12 120.8(3) no
N11 C11 H11 119.6 no
C12 C11 H11 119.6 no
C13 C12 C11 118.7(3) no
C13 C12 H12 120.6 no
C11 C12 H12 120.6 no
C12 C13 C14 121.1(3) no
C12 C13 H13 119.5 no
C14 C13 H13 119.5 no
C16 C14 C13 122.8(3) no
C16 C14 C15 118.5(3) no
C13 C14 C15 118.7(3) no
N11 C15 C19 121.0(3) no
N11 C15 C14 116.8(3) no
C19 C15 C14 122.1(3) no
C17 C16 C14 119.9(4) no
C17 C16 H16 120.0 no
C14 C16 H16 120.0 no
C16 C17 C18 120.8(4) no
C16 C17 H17 119.6 no
C18 C17 H17 119.6 no
C19 C18 C17 122.5(4) no
C19 C18 H18 118.7 no
C17 C18 H18 118.7 no
C18 C19 C15 116.2(3) no
C18 C19 C20 121.7(4) no
C15 C19 C20 122.1(3) no
C19 C20 H20A 109.5 no
C19 C20 H20B 109.5 no
H20A C20 H20B 109.5 no
C19 C20 H20C 109.5 no
H20A C20 H20C 109.5 no
H20B C20 H20C 109.5 no

loop_
_geom_bond_atom_site_label_1
_geom_bond_atom_site_label_2
_geom_bond_distance
_geom_bond_publ_flag
Fe1 Br5 2.3230(6) .
Fe1 Br1 2.3300(5) .
Fe1 Br4 2.3387(5) .
Fe1 Br2 2.3436(6) .
N1 C1 1.329(4) no
N1 C5 1.368(4) no
N1 H1N 0.9551 no
C1 C2 1.374(4) no
C1 H1 0.9300 no
C2 C3 1.353(5) no
C2 H2 0.9300 no
C3 C4 1.398(5) no
C3 H3 0.9300 no
C4 C6 1.393(5) no
C4 C5 1.418(4) no
C5 C9 1.410(4) no
C6 C7 1.351(5) no
C6 H6 0.9300 no
C7 C8 1.409(5) no
C7 H7 0.9300 no
C8 C9 1.369(5) no
C8 H8 0.9300 no
C9 C10 1.494(5) no
C10 H10A 0.9600 no
C10 H10B 0.9600 no
C10 H10C 0.9600 no
N11 C11 1.318(4) no
N11 C15 1.370(4) no
N11 H11N 0.9828 no
C11 C12 1.383(4) no
C11 H11 0.9300 no
C12 C13 1.359(5) no
C12 H12 0.9300 no
C13 C14 1.405(5) no
C13 H13 0.9300 no
C14 C16 1.393(4) no
C14 C15 1.420(4) no
C15 C19 1.401(4) no
C16 C17 1.350(5) no
C16 H16 0.9300 no
C17 C18 1.401(5) no
C17 H17 0.9300 no
C18 C19 1.373(5) no
C18 H18 0.9300 no
C19 C20 1.512(5) no
C20 H20A 0.9600 no
C20 H20B 0.9600 no
C20 H20C 0.9600 no

loop_
_geom_hbond_atom_site_label_D
_geom_hbond_atom_site_label_H
_geom_hbond_atom_site_label_A
_geom_hbond_site_symmetry_A
_geom_hbond_distance_DH
_geom_hbond_distance_HA
_geom_hbond_distance_DA
_geom_hbond_angle_DHA
N1 H1N Br99 1_565 0.96 2.39 3.229(2) 146.2
N11 H11N Br99 . 0.98 2.25 3.168(3) 154.5
C10 H10A Br99 2_666 0.96 2.89 3.819(4) 162.6
